data_4027418
loop_
_publ_author_name
'Jason T. Lowe'
'Maurice D. Lee'
'Lakshmi B. Akella'
'Emeline Davoine'
'Etienne J. Donckele'
'Landon Durak'
'Jeremy R. Duvall'
'Baudouin Gerard'
'Edward B. Holson'
'Adrien Joliton'
'Sarathy Kesavan'
'Berenice C. Lemercier'
'Haibo Liu'
'Jean-Charles Mari\'e'
'Carol A. Mulrooney'
'Giovanni Muncipinto'
'Morgan Welzel-O'Shea'
'Laura M. Panko'
'Ann Rowley'
'Byung-Chul Suh'
'Meryl Thomas'
'Florence F. Wagner'
'Jingqiang Wei'
'Michael A. Foley'
'Lisa A. Marcaurelle'

_publ_section_title
;
 Synthesis and Profiling of a Diverse Collection of Azetidine-Based
 Scaffolds for the Development of CNS-Focused Lead-like Libraries
;
_journal_name_full 'Journal of Organic Chemistry'
_journal_page_first 7187
_journal_page_last 7211
_journal_paper_doi 10.1021/jo300974j
_journal_volume 77
_journal_year 2012
_chemical_absolute_configuration ad
_chemical_formula_sum 'C40 H36 Br N3 O5 S'
_chemical_formula_weight 750.69
_chemical_name_systematic
; 
 ? 
;
_space_group_IT_number 4
_symmetry_cell_setting monoclinic
_symmetry_space_group_name_Hall 'P 2yb'
_symmetry_space_group_name_H-M 'P 1 21 1'
_atom_sites_solution_hydrogens geom
_atom_sites_solution_primary direct
_atom_sites_solution_secondary difmap
_audit_creation_method SHELXL-97
_cell_angle_alpha 90.00
_cell_angle_beta 99.8640(10)
_cell_angle_gamma 90.00
_cell_formula_units_Z 2
_cell_length_a 9.1778(5)
_cell_length_b 11.4057(7)
_cell_length_c 16.8718(10)
_cell_measurement_reflns_used 9286
_cell_measurement_temperature 100(2)
_cell_measurement_theta_max 33.10
_cell_measurement_theta_min 2.25
_cell_volume 1740.02(18)
_computing_cell_refinement 'SAINT 7.46A (Bruker-AXS, 2010)'
_computing_data_collection 'APEX2 v2010.7.0 (Bruker-AXS, 2010)'
_computing_data_reduction 'SAINT 7.46A (Bruker-AXS, 2010)'
_computing_molecular_graphics 'Bruker SHELXTL'
_computing_publication_material 'Bruker SHELXTL'
_computing_structure_refinement 'SHELXL-97 (Sheldrick, 2008)'
_computing_structure_solution 'SHELXS-97 (Sheldrick, 2008)'
_diffrn_ambient_temperature 100(2)
_diffrn_detector_area_resol_mean 8.3
_diffrn_measured_fraction_theta_full 0.999
_diffrn_measured_fraction_theta_max 0.999
_diffrn_measurement_device_type 'Bruker Smart APEX2 CCD'
_diffrn_measurement_method '\f and \w scans'
_diffrn_radiation_monochromator 'Incoatech ImuS multilayer optics'
_diffrn_radiation_source 'ImuS micro-focus sealed tube'
_diffrn_radiation_type MoK\a
_diffrn_radiation_wavelength 0.71073
_diffrn_reflns_av_R_equivalents 0.0301
_diffrn_reflns_av_sigmaI/netI 0.0165
_diffrn_reflns_limit_h_max 13
_diffrn_reflns_limit_h_min -13
_diffrn_reflns_limit_k_max 17
_diffrn_reflns_limit_k_min -17
_diffrn_reflns_limit_l_max 25
_diffrn_reflns_limit_l_min -25
_diffrn_reflns_number 106020
_diffrn_reflns_theta_full 32.03
_diffrn_reflns_theta_max 32.03
_diffrn_reflns_theta_min 2.17
_exptl_absorpt_coefficient_mu 1.291
_exptl_absorpt_correction_T_max 0.8817
_exptl_absorpt_correction_T_min 0.8299
_exptl_absorpt_correction_type multi-scan
_exptl_absorpt_process_details 'SADABS (Sheldrick, 2009)'
_exptl_crystal_colour colourless
_exptl_crystal_density_diffrn 1.433
_exptl_crystal_description block
_exptl_crystal_F_000 776
_exptl_crystal_size_max 0.15
_exptl_crystal_size_mid 0.10
_exptl_crystal_size_min 0.10
_refine_diff_density_max 0.316
_refine_diff_density_min -0.226
_refine_diff_density_rms 0.043
_refine_ls_abs_structure_details 'Flack H D (1983), Acta Cryst. A39, 876-881'
_refine_ls_abs_structure_Flack -0.003(2)
_refine_ls_extinction_method none
_refine_ls_goodness_of_fit_ref 1.024
_refine_ls_hydrogen_treatment constr
_refine_ls_matrix_type full
_refine_ls_number_parameters 451
_refine_ls_number_reflns 12094
_refine_ls_number_restraints 1
_refine_ls_restrained_S_all 1.024
_refine_ls_R_factor_all 0.0217
_refine_ls_R_factor_gt 0.0202
_refine_ls_shift/su_max 0.001
_refine_ls_shift/su_mean 0.000
_refine_ls_structure_factor_coef Fsqd
_refine_ls_weighting_details 'calc w=1/[\s^2^(Fo^2^)+(0.0304P)^2^+0.2767P] where P=(Fo^2^+2Fc^2^)/3'
_refine_ls_weighting_scheme calc
_refine_ls_wR_factor_gt 0.0514
_refine_ls_wR_factor_ref 0.0520
_reflns_number_gt 11663
_reflns_number_total 12094
_reflns_threshold_expression >2sigma(I)
_cod_data_source_file jo300974j_si_009.cif
_cod_data_source_block x10024
_cod_database_code 4027418

loop_
_symmetry_equiv_pos_as_xyz
'x, y, z'
'-x, y+1/2, -z'

loop_
_atom_site_label
_atom_site_type_symbol
_atom_site_fract_x
_atom_site_fract_y
_atom_site_fract_z
_atom_site_U_iso_or_equiv
_atom_site_adp_type
_atom_site_occupancy
_atom_site_symmetry_multiplicity
_atom_site_calc_flag
_atom_site_refinement_flags
N1 N 0.52433(11) 0.48380(8) 0.93314(5) 0.01503(16) Uani 1 1 d .
N2 N 0.67632(10) 0.36866(8) 0.77653(5) 0.01308(15) Uani 1 1 d .
C1 C 0.58315(11) 0.39030(9) 0.83737(6) 0.01222(16) Uani 1 1 d .
C2 C 0.64927(12) 0.40297(9) 0.92831(6) 0.01434(17) Uani 1 1 d .
H2A H 0.6476 0.3298 0.9598 0.017 Uiso 1 1 calc R
H2B H 0.7479 0.4406 0.9391 0.017 Uiso 1 1 calc R
C3 C 0.49859(12) 0.50566(9) 0.84475(6) 0.01550(18) Uani 1 1 d .
H3A H 0.5486 0.5765 0.8286 0.019 Uiso 1 1 calc R
H3B H 0.3932 0.5035 0.8190 0.019 Uiso 1 1 calc R
C4 C 0.49644(11) 0.27580(8) 0.81200(6) 0.01232(16) Uani 1 1 d .
H4 H 0.4869 0.2252 0.8592 0.015 Uiso 1 1 calc R
C5 C 0.63375(12) 0.24272(9) 0.77390(6) 0.01306(17) Uani 1 1 d .
H5 H 0.7058 0.1973 0.8135 0.016 Uiso 1 1 calc R
C6 C 0.61490(11) 0.18442(9) 0.69224(6) 0.01371(17) Uani 1 1 d .
H6A H 0.5541 0.2337 0.6509 0.016 Uiso 1 1 calc R
H6B H 0.7121 0.1702 0.6760 0.016 Uiso 1 1 calc R
C7 C 0.83516(12) 0.39278(10) 0.79380(7) 0.0192(2) Uani 1 1 d .
H7A H 0.8821 0.3580 0.7506 0.023 Uiso 1 1 calc R
H7B H 0.8780 0.3538 0.8449 0.023 Uiso 1 1 calc R
C8 C 0.87214(15) 0.52066(11) 0.80032(7) 0.0242(2) Uani 1 1 d .
H8 H 0.8085 0.5738 0.7676 0.029 Uiso 1 1 calc R
C9 C 0.98836(17) 0.56419(14) 0.84892(9) 0.0345(3) Uani 1 1 d .
H9A H 1.0541 0.5133 0.8823 0.041 Uiso 1 1 calc R
H9B H 1.0059 0.6463 0.8503 0.041 Uiso 1 1 calc R
S1 S 0.52549(3) 0.58615(2) 0.999744(15) 0.01626(5) Uani 1 1 d .
O2 O 0.38103(10) 0.63788(8) 0.98610(5) 0.02263(16) Uani 1 1 d .
O3 O 0.58491(10) 0.53455(8) 1.07611(5) 0.02150(16) Uani 1 1 d .
C11 C 0.84589(13) 0.85359(10) 0.93588(7) 0.0195(2) Uani 1 1 d .
C12 C 0.90052(13) 0.76296(11) 0.98732(7) 0.0215(2) Uani 1 1 d .
H12 H 1.0035 0.7559 1.0069 0.026 Uiso 1 1 calc R
C13 C 0.80139(13) 0.68302(10) 1.00942(7) 0.0196(2) Uani 1 1 d .
H13 H 0.8353 0.6208 1.0453 0.024 Uiso 1 1 calc R
C14 C 0.65101(12) 0.69483(9) 0.97840(6) 0.01609(18) Uani 1 1 d .
C15 C 0.59839(12) 0.78729(9) 0.92747(6) 0.0184(2) Uani 1 1 d .
H15 H 0.4955 0.7943 0.9075 0.022 Uiso 1 1 calc R
C16 C 0.69640(13) 0.86895(10) 0.90601(7) 0.0200(2) Uani 1 1 d .
H16 H 0.6625 0.9333 0.8720 0.024 Uiso 1 1 calc R
N3 N 0.95064(12) 0.93765(10) 0.91073(7) 0.0246(2) Uani 1 1 d .
O4 O 1.08142(11) 0.90780(11) 0.91875(7) 0.0337(2) Uani 1 1 d .
O5 O 0.90333(13) 1.03202(9) 0.88302(8) 0.0387(3) Uani 1 1 d .
C21 C 0.08600(10) 0.30033(10) 0.64699(6) 0.01421(16) Uani 1 1 d .
C22 C 0.10183(12) 0.21750(9) 0.70824(6) 0.01509(18) Uani 1 1 d .
H22 H 0.0233 0.1653 0.7133 0.018 Uiso 1 1 calc R
C23 C 0.23516(12) 0.21249(9) 0.76208(6) 0.01401(17) Uani 1 1 d .
H23 H 0.2467 0.1567 0.8045 0.017 Uiso 1 1 calc R
C24 C 0.35224(11) 0.28798(8) 0.75486(6) 0.01214(17) Uani 1 1 d .
C25 C 0.33212(11) 0.37058(9) 0.69270(6) 0.01357(17) Uani 1 1 d .
H25 H 0.4103 0.4229 0.6872 0.016 Uiso 1 1 calc R
C26 C 0.19955(11) 0.37740(9) 0.63876(6) 0.01454(17) Uani 1 1 d .
H26 H 0.1869 0.4340 0.5968 0.017 Uiso 1 1 calc R
Br1 Br -0.092924(10) 0.310036(9) 0.572097(6) 0.01823(3) Uani 1 1 d .
O1 O 0.54188(8) 0.07624(6) 0.70244(4) 0.01293(13) Uani 1 1 d .
C10 C 0.53558(11) -0.01118(9) 0.64018(6) 0.01145(16) Uani 1 1 d .
C31 C 0.44327(11) 0.03165(9) 0.56084(6) 0.01198(16) Uani 1 1 d .
C32 C 0.45669(11) -0.01806(9) 0.48653(6) 0.01358(17) Uani 1 1 d .
H32 H 0.5299 -0.0761 0.4839 0.016 Uiso 1 1 calc R
C33 C 0.36370(12) 0.01687(9) 0.41657(6) 0.01555(18) Uani 1 1 d .
H33 H 0.3732 -0.0179 0.3665 0.019 Uiso 1 1 calc R
C34 C 0.25671(13) 0.10254(10) 0.41961(7) 0.0169(2) Uani 1 1 d .
H34 H 0.1940 0.1269 0.3717 0.020 Uiso 1 1 calc R
C35 C 0.24215(12) 0.15208(10) 0.49272(7) 0.01725(18) Uani 1 1 d .
H35 H 0.1698 0.2110 0.4949 0.021 Uiso 1 1 calc R
C36 C 0.33347(11) 0.11564(9) 0.56319(6) 0.01468(17) Uani 1 1 d .
H36 H 0.3208 0.1484 0.6133 0.018 Uiso 1 1 calc R
C41 C 0.69422(11) -0.04525(9) 0.63345(6) 0.01245(16) Uani 1 1 d .
C42 C 0.77169(12) -0.12408(10) 0.68858(7) 0.01657(18) Uani 1 1 d .
H42 H 0.7222 -0.1618 0.7266 0.020 Uiso 1 1 calc R
C43 C 0.92071(12) -0.14806(11) 0.68853(7) 0.0202(2) Uani 1 1 d .
H43 H 0.9722 -0.2013 0.7267 0.024 Uiso 1 1 calc R
C44 C 0.99406(12) -0.09425(11) 0.63280(7) 0.0191(2) Uani 1 1 d .
H44 H 1.0948 -0.1121 0.6318 0.023 Uiso 1 1 calc R
C45 C 0.91919(11) -0.01432(10) 0.57868(6) 0.01623(18) Uani 1 1 d .
H45 H 0.9693 0.0238 0.5411 0.019 Uiso 1 1 calc R
C46 C 0.77065(12) 0.01034(10) 0.57924(7) 0.01438(18) Uani 1 1 d .
H46 H 0.7207 0.0658 0.5422 0.017 Uiso 1 1 calc R
C51 C 0.44973(11) -0.11346(9) 0.66931(6) 0.01258(16) Uani 1 1 d .
C52 C 0.38527(11) -0.10408(10) 0.73818(6) 0.01506(17) Uani 1 1 d .
H52 H 0.3987 -0.0347 0.7697 0.018 Uiso 1 1 calc R
C53 C 0.30115(10) -0.19619(12) 0.76092(6) 0.01767(17) Uani 1 1 d .
H53 H 0.2585 -0.1892 0.8082 0.021 Uiso 1 1 calc R
C54 C 0.27900(12) -0.29802(10) 0.71524(7) 0.0192(2) Uani 1 1 d .
H54 H 0.2200 -0.3599 0.7303 0.023 Uiso 1 1 calc R
C55 C 0.34473(13) -0.30793(10) 0.64707(7) 0.0196(2) Uani 1 1 d .
H55 H 0.3314 -0.3775 0.6157 0.023 Uiso 1 1 calc R
C56 C 0.42966(12) -0.21702(9) 0.62456(7) 0.01719(19) Uani 1 1 d .
H56 H 0.4747 -0.2253 0.5782 0.021 Uiso 1 1 calc R

loop_
_atom_site_aniso_label
_atom_site_aniso_U_11
_atom_site_aniso_U_22
_atom_site_aniso_U_33
_atom_site_aniso_U_23
_atom_site_aniso_U_13
_atom_site_aniso_U_12
N1 0.0218(4) 0.0121(4) 0.0113(4) -0.0033(3) 0.0032(3) 0.0020(3)
N2 0.0161(4) 0.0114(4) 0.0121(4) -0.0024(3) 0.0036(3) -0.0018(3)
C1 0.0169(4) 0.0107(4) 0.0090(4) -0.0011(3) 0.0020(3) 0.0002(3)
C2 0.0198(5) 0.0116(4) 0.0112(4) -0.0012(3) 0.0017(3) 0.0015(3)
C3 0.0222(5) 0.0123(4) 0.0114(4) -0.0021(3) 0.0012(3) 0.0035(4)
C4 0.0166(4) 0.0102(4) 0.0104(4) -0.0001(3) 0.0031(3) -0.0002(3)
C5 0.0149(4) 0.0115(4) 0.0126(4) -0.0018(3) 0.0017(3) 0.0003(3)
C6 0.0167(4) 0.0110(4) 0.0140(4) -0.0034(3) 0.0044(3) -0.0012(3)
C7 0.0172(5) 0.0213(5) 0.0198(5) -0.0050(4) 0.0058(4) -0.0045(4)
C8 0.0294(6) 0.0237(6) 0.0208(5) -0.0030(4) 0.0080(4) -0.0106(5)
C9 0.0392(7) 0.0346(8) 0.0302(7) -0.0076(5) 0.0074(6) -0.0187(6)
S1 0.02258(12) 0.01319(11) 0.01390(10) -0.00464(9) 0.00561(9) -0.00057(9)
O2 0.0223(4) 0.0192(4) 0.0279(4) -0.0072(3) 0.0087(3) 0.0009(3)
O3 0.0340(5) 0.0190(4) 0.0120(3) -0.0034(3) 0.0057(3) -0.0033(3)
C11 0.0206(5) 0.0159(4) 0.0209(5) -0.0022(4) 0.0002(4) -0.0034(4)
C12 0.0208(5) 0.0188(5) 0.0226(5) -0.0020(4) -0.0026(4) 0.0000(4)
C13 0.0235(5) 0.0148(4) 0.0186(5) -0.0012(4) -0.0017(4) 0.0010(4)
C14 0.0218(5) 0.0122(4) 0.0141(4) -0.0038(3) 0.0025(4) 0.0001(4)
C15 0.0193(4) 0.0168(6) 0.0182(4) -0.0006(4) 0.0008(4) 0.0014(4)
C16 0.0221(5) 0.0168(5) 0.0204(5) 0.0003(4) 0.0014(4) 0.0012(4)
N3 0.0235(5) 0.0219(5) 0.0267(5) -0.0004(4) -0.0010(4) -0.0070(4)
O4 0.0218(4) 0.0340(6) 0.0437(6) 0.0031(4) 0.0011(4) -0.0062(4)
O5 0.0339(5) 0.0240(5) 0.0558(7) 0.0129(5) 0.0008(5) -0.0053(4)
C21 0.0132(4) 0.0137(4) 0.0161(4) -0.0013(4) 0.0037(3) 0.0015(4)
C22 0.0148(4) 0.0135(4) 0.0182(4) 0.0010(3) 0.0064(3) -0.0003(3)
C23 0.0168(4) 0.0125(4) 0.0137(4) 0.0014(3) 0.0056(3) -0.0002(3)
C24 0.0147(4) 0.0105(4) 0.0117(4) -0.0009(3) 0.0036(3) -0.0001(3)
C25 0.0161(4) 0.0117(4) 0.0131(4) 0.0007(3) 0.0033(3) -0.0010(3)
C26 0.0168(4) 0.0121(4) 0.0148(4) 0.0017(3) 0.0031(3) 0.0003(3)
Br1 0.01250(4) 0.01859(5) 0.02302(5) 0.00406(4) 0.00140(3) 0.00052(4)
O1 0.0168(3) 0.0107(3) 0.0122(3) -0.0033(2) 0.0049(2) -0.0020(3)
C10 0.0129(4) 0.0107(4) 0.0110(4) -0.0024(3) 0.0024(3) 0.0001(3)
C31 0.0124(4) 0.0113(4) 0.0124(4) -0.0011(3) 0.0028(3) -0.0009(3)
C32 0.0133(4) 0.0131(4) 0.0147(4) -0.0027(3) 0.0035(3) -0.0008(3)
C33 0.0168(4) 0.0172(5) 0.0128(4) -0.0021(3) 0.0032(3) -0.0017(4)
C34 0.0176(5) 0.0167(5) 0.0159(4) 0.0011(4) 0.0008(4) 0.0007(4)
C35 0.0166(4) 0.0159(4) 0.0186(5) -0.0005(4) 0.0015(4) 0.0039(4)
C36 0.0151(4) 0.0146(4) 0.0143(4) -0.0017(3) 0.0027(3) 0.0017(3)
C41 0.0119(4) 0.0124(4) 0.0129(4) -0.0031(3) 0.0015(3) -0.0003(3)
C42 0.0143(4) 0.0179(5) 0.0173(4) 0.0015(4) 0.0021(3) 0.0005(4)
C43 0.0157(5) 0.0209(5) 0.0226(5) 0.0014(4) -0.0003(4) 0.0033(4)
C44 0.0128(4) 0.0217(5) 0.0223(5) -0.0036(4) 0.0014(4) 0.0016(4)
C45 0.0133(4) 0.0183(5) 0.0178(5) -0.0029(4) 0.0046(3) -0.0012(3)
C46 0.0135(4) 0.0136(4) 0.0162(4) -0.0015(3) 0.0029(3) -0.0004(3)
C51 0.0119(4) 0.0116(4) 0.0143(4) 0.0008(3) 0.0025(3) 0.0004(3)
C52 0.0143(4) 0.0169(4) 0.0140(4) 0.0013(3) 0.0025(3) 0.0007(3)
C53 0.0149(4) 0.0218(5) 0.0166(4) 0.0054(4) 0.0034(3) 0.0011(4)
C54 0.0157(5) 0.0164(5) 0.0252(5) 0.0075(4) 0.0026(4) -0.0002(4)
C55 0.0213(5) 0.0119(4) 0.0258(5) 0.0004(4) 0.0048(4) -0.0014(4)
C56 0.0202(5) 0.0127(5) 0.0200(5) -0.0012(3) 0.0071(4) -0.0010(3)

loop_
_atom_type_symbol
_atom_type_description
_atom_type_scat_dispersion_real
_atom_type_scat_dispersion_imag
_atom_type_scat_source
C C 0.0033 0.0016 'International Tables Vol C Tables 4.2.6.8 and 6.1.1.4'
H H 0.0000 0.0000 'International Tables Vol C Tables 4.2.6.8 and 6.1.1.4'
N N 0.0061 0.0033 'International Tables Vol C Tables 4.2.6.8 and 6.1.1.4'
O O 0.0106 0.0060 'International Tables Vol C Tables 4.2.6.8 and 6.1.1.4'
S S 0.1246 0.1234 'International Tables Vol C Tables 4.2.6.8 and 6.1.1.4'
Br Br -0.2901 2.4595 'International Tables Vol C Tables 4.2.6.8 and 6.1.1.4'

loop_
_geom_angle_atom_site_label_1
_geom_angle_atom_site_label_2
_geom_angle_atom_site_label_3
_geom_angle
C2 N1 C3 92.32(7)
C2 N1 S1 124.93(7)
C3 N1 S1 123.71(7)
C7 N2 C1 120.67(8)
C7 N2 C5 115.80(8)
C1 N2 C5 90.10(8)
N2 C1 C3 124.20(8)
N2 C1 C4 89.89(7)
C3 C1 C4 119.92(9)
N2 C1 C2 122.03(9)
C3 C1 C2 87.59(7)
C4 C1 C2 116.43(8)
N1 C2 C1 86.41(7)
N1 C2 H2A 114.3
C1 C2 H2A 114.3
N1 C2 H2B 114.3
C1 C2 H2B 114.3
H2A C2 H2B 111.4
N1 C3 C1 86.70(7)
N1 C3 H3A 114.2
C1 C3 H3A 114.2
N1 C3 H3B 114.2
C1 C3 H3B 114.2
H3A C3 H3B 111.4
C24 C4 C1 116.91(8)
C24 C4 C5 116.33(8)
C1 C4 C5 84.53(7)
C24 C4 H4 112.1
C1 C4 H4 112.1
C5 C4 H4 112.1
N2 C5 C6 116.11(9)
N2 C5 C4 88.89(7)
C6 C5 C4 120.56(9)
N2 C5 H5 109.9
C6 C5 H5 109.9
C4 C5 H5 109.9
O1 C6 C5 104.63(8)
O1 C6 H6A 110.8
C5 C6 H6A 110.8
O1 C6 H6B 110.8
C5 C6 H6B 110.8
H6A C6 H6B 108.9
N2 C7 C8 113.79(10)
N2 C7 H7A 108.8
C8 C7 H7A 108.8
N2 C7 H7B 108.8
C8 C7 H7B 108.8
H7A C7 H7B 107.7
C9 C8 C7 123.95(14)
C9 C8 H8 118.0
C7 C8 H8 118.0
C8 C9 H9A 120.0
C8 C9 H9B 120.0
H9A C9 H9B 120.0
O2 S1 O3 120.76(5)
O2 S1 N1 106.82(5)
O3 S1 N1 106.46(5)
O2 S1 C14 107.18(5)
O3 S1 C14 108.00(5)
N1 S1 C14 106.90(5)
C12 C11 C16 123.34(11)
C12 C11 N3 118.83(11)
C16 C11 N3 117.83(10)
C13 C12 C11 118.42(11)
C13 C12 H12 120.8
C11 C12 H12 120.8
C12 C13 C14 119.26(11)
C12 C13 H13 120.4
C14 C13 H13 120.4
C15 C14 C13 121.34(10)
C15 C14 S1 119.10(8)
C13 C14 S1 119.47(9)
C16 C15 C14 119.87(10)
C16 C15 H15 120.1
C14 C15 H15 120.1
C15 C16 C11 117.74(10)
C15 C16 H16 121.1
C11 C16 H16 121.1
O5 N3 O4 124.07(12)
O5 N3 C11 118.50(11)
O4 N3 C11 117.43(11)
C26 C21 C22 121.36(9)
C26 C21 Br1 118.40(8)
C22 C21 Br1 120.24(8)
C21 C22 C23 118.73(9)
C21 C22 H22 120.6
C23 C22 H22 120.6
C22 C23 C24 121.30(9)
C22 C23 H23 119.3
C24 C23 H23 119.3
C25 C24 C23 118.39(9)
C25 C24 C4 122.11(9)
C23 C24 C4 119.47(9)
C26 C25 C24 121.11(9)
C26 C25 H25 119.4
C24 C25 H25 119.4
C21 C26 C25 119.11(9)
C21 C26 H26 120.4
C25 C26 H26 120.4
C6 O1 C10 118.06(7)
O1 C10 C41 108.05(8)
O1 C10 C51 104.53(8)
C41 C10 C51 112.21(8)
O1 C10 C31 111.23(8)
C41 C10 C31 113.95(8)
C51 C10 C31 106.50(8)
C36 C31 C32 118.55(9)
C36 C31 C10 119.11(9)
C32 C31 C10 122.10(9)
C33 C32 C31 120.56(10)
C33 C32 H32 119.7
C31 C32 H32 119.7
C32 C33 C34 120.25(10)
C32 C33 H33 119.9
C34 C33 H33 119.9
C35 C34 C33 119.71(10)
C35 C34 H34 120.1
C33 C34 H34 120.1
C34 C35 C36 120.15(10)
C34 C35 H35 119.9
C36 C35 H35 119.9
C35 C36 C31 120.75(9)
C35 C36 H36 119.6
C31 C36 H36 119.6
C46 C41 C42 118.21(9)
C46 C41 C10 121.63(9)
C42 C41 C10 119.75(9)
C43 C42 C41 120.86(10)
C43 C42 H42 119.6
C41 C42 H42 119.6
C44 C43 C42 120.17(10)
C44 C43 H43 119.9
C42 C43 H43 119.9
C45 C44 C43 119.55(10)
C45 C44 H44 120.2
C43 C44 H44 120.2
C44 C45 C46 120.22(10)
C44 C45 H45 119.9
C46 C45 H45 119.9
C45 C46 C41 120.97(10)
C45 C46 H46 119.5
C41 C46 H46 119.5
C52 C51 C56 118.65(9)
C52 C51 C10 121.50(9)
C56 C51 C10 119.80(9)
C51 C52 C53 120.30(10)
C51 C52 H52 119.8
C53 C52 H52 119.8
C54 C53 C52 120.78(9)
C54 C53 H53 119.6
C52 C53 H53 119.6
C53 C54 C55 118.91(10)
C53 C54 H54 120.5
C55 C54 H54 120.5
C56 C55 C54 120.56(11)
C56 C55 H55 119.7
C54 C55 H55 119.7
C55 C56 C51 120.78(10)
C55 C56 H56 119.6
C51 C56 H56 119.6

loop_
_geom_bond_atom_site_label_1
_geom_bond_atom_site_label_2
_geom_bond_distance
N1 C2 1.4844(14)
N1 C3 1.4904(13)
N1 S1 1.6191(9)
N2 C7 1.4630(14)
N2 C1 1.4651(13)
N2 C5 1.4873(13)
C1 C3 1.5434(14)
C1 C4 1.5509(14)
C1 C2 1.5569(14)
C2 H2A 0.9900
C2 H2B 0.9900
C3 H3A 0.9900
C3 H3B 0.9900
C4 C24 1.5044(14)
C4 C5 1.5560(14)
C4 H4 1.0000
C5 C6 1.5129(14)
C5 H5 1.0000
C6 O1 1.4286(12)
C6 H6A 0.9900
C6 H6B 0.9900
C7 C8 1.4973(17)
C7 H7A 0.9900
C7 H7B 0.9900
C8 C9 1.3255(18)
C8 H8 0.9500
C9 H9A 0.9500
C9 H9B 0.9500
S1 O2 1.4333(9)
S1 O3 1.4363(9)
S1 C14 1.7707(12)
C11 C12 1.3871(17)
C11 C16 1.3893(16)
C11 N3 1.4708(16)
C12 C13 1.3836(17)
C12 H12 0.9500
C13 C14 1.3962(16)
C13 H13 0.9500
C14 C15 1.3934(15)
C15 C16 1.3854(16)
C15 H15 0.9500
C16 H16 0.9500
N3 O5 1.2231(15)
N3 O4 1.2325(15)
C21 C26 1.3884(14)
C21 C22 1.3892(15)
C21 Br1 1.8960(9)
C22 C23 1.3946(15)
C22 H22 0.9500
C23 C24 1.3985(14)
C23 H23 0.9500
C24 C25 1.3982(13)
C25 C26 1.3912(14)
C25 H25 0.9500
C26 H26 0.9500
O1 C10 1.4423(12)
C10 C41 1.5298(14)
C10 C51 1.5349(14)
C10 C31 1.5361(14)
C31 C36 1.3959(14)
C31 C32 1.4005(14)
C32 C33 1.3911(15)
C32 H32 0.9500
C33 C34 1.3925(16)
C33 H33 0.9500
C34 C35 1.3839(16)
C34 H34 0.9500
C35 C36 1.3956(15)
C35 H35 0.9500
C36 H36 0.9500
C41 C46 1.3965(15)
C41 C42 1.3973(14)
C42 C43 1.3949(15)
C42 H42 0.9500
C43 C44 1.3896(17)
C43 H43 0.9500
C44 C45 1.3864(16)
C44 H44 0.9500
C45 C46 1.3936(14)
C45 H45 0.9500
C46 H46 0.9500
C51 C52 1.3954(14)
C51 C56 1.3969(14)
C52 C53 1.3960(16)
C52 H52 0.9500
C53 C54 1.3895(18)
C53 H53 0.9500
C54 C55 1.3918(17)
C54 H54 0.9500
C55 C56 1.3887(15)
C55 H55 0.9500
C56 H56 0.9500
